data_4508668
loop_
_publ_author_name
'Wang, Zhi-Bin'
'Zhu, Hui-Fang'
'Zhao, Min'
'Li, Yi-Zhi'
'Okamura, Taka-aki'
'Sun, Wei-Yin'
'Chen, Hui-Lan'
'Ueyama, Norikazu'

_publ_section_title
;
 Silver(I) Ion Assisted Assembly of One-Dimensional Polyrotaxanes
 Incorporating Cucurbit[6]uril
;
_journal_issue 6
_journal_name_full 'Crystal Growth &amp; Design'
_journal_page_first 1420
_journal_paper_doi 10.1021/cg060062m
_journal_volume 6
_journal_year 2006
_chemical_formula_moiety 'C56 H80 Ag N31 O31 '
_chemical_formula_sum 'C56 H80 Ag N31 O31'
_chemical_formula_weight 1791.38
_chemical_name_systematic
; 
[Ag{Z2(H+)2}(cucurbituril)](NO3)3-10(H2O) 
;
_space_group_IT_number 2
_symmetry_cell_setting triclinic
_symmetry_Int_Tables_number 2
_symmetry_space_group_name_Hall '-P 1'
_symmetry_space_group_name_H-M 'P -1'
_atom_sites_solution_hydrogens geom
_atom_sites_solution_primary direct
_atom_sites_solution_secondary difmap
_audit_creation_date 'Mon May  5 16:00:09 2003'
_audit_creation_method SHELXL-97
_cell_angle_alpha 81.43(9)
_cell_angle_beta 76.57(11)
_cell_angle_gamma 83.52(9)
_cell_formula_units_Z 2
_cell_length_a 13.716(17)
_cell_length_b 14.257(11)
_cell_length_c 18.69(3)
_cell_measurement_temperature 200
_cell_volume 3504(8)
_computing_structure_refinement 'SHELXL-97 (Sheldrick, 1997)'
_computing_structure_solution 'SIR92 (Altomare, 1994)'
_diffrn_ambient_temperature 200
_diffrn_detector_area_resol_mean 10.00
_diffrn_measured_fraction_theta_full 0.912
_diffrn_measured_fraction_theta_max 0.912
_diffrn_measurement_device_type 'Rigaku RAXIS-RAPID Imaging Plate'
_diffrn_measurement_method \w
_diffrn_radiation_monochromator graphite
_diffrn_radiation_source 'fine-focus sealed tube'
_diffrn_radiation_type MoK\a
_diffrn_radiation_wavelength 0.71075
_diffrn_reflns_av_R_equivalents 0.0982
_diffrn_reflns_av_sigmaI/netI 0.2072
_diffrn_reflns_limit_h_max 17
_diffrn_reflns_limit_h_min -17
_diffrn_reflns_limit_k_max 18
_diffrn_reflns_limit_k_min -18
_diffrn_reflns_limit_l_max 24
_diffrn_reflns_limit_l_min -24
_diffrn_reflns_number 28976
_diffrn_reflns_theta_full 27.36
_diffrn_reflns_theta_max 27.36
_diffrn_reflns_theta_min 3.00
_exptl_absorpt_coefficient_mu 0.404
_exptl_absorpt_correction_T_max 0.980
_exptl_absorpt_correction_T_min 0.506
_exptl_absorpt_correction_type multi-scan
_exptl_absorpt_process_details '(Higashi, 1995)'
_exptl_crystal_colour light-brown
_exptl_crystal_density_diffrn 1.698
_exptl_crystal_density_method 'not measured'
_exptl_crystal_description platelet
_exptl_crystal_F_000 1856
_exptl_crystal_size_max 0.200
_exptl_crystal_size_mid 0.200
_exptl_crystal_size_min 0.050
_refine_diff_density_max 0.552
_refine_diff_density_min -0.433
_refine_diff_density_rms 0.082
_refine_ls_extinction_method none
_refine_ls_goodness_of_fit_ref 0.813
_refine_ls_hydrogen_treatment mixed
_refine_ls_matrix_type full
_refine_ls_number_parameters 1075
_refine_ls_number_reflns 14456
_refine_ls_number_restraints 0
_refine_ls_restrained_S_all 0.813
_refine_ls_R_factor_all 0.1908
_refine_ls_R_factor_gt 0.0621
_refine_ls_shift/su_max 0.001
_refine_ls_shift/su_mean 0.000
_refine_ls_structure_factor_coef Fsqd
_refine_ls_weighting_details 'calc w=1/[\s^2^(Fo^2^)+(0.0600P)^2^+0.0000P] where P=(Fo^2^+2Fc^2^)/3'
_refine_ls_weighting_scheme calc
_refine_ls_wR_factor_gt 0.1285
_refine_ls_wR_factor_ref 0.1569
_reflns_number_gt 5249
_reflns_number_total 14456
_reflns_threshold_expression >2sigma(I)
_cod_data_source_file cg060062msup1.cif
_cod_data_source_block AgNO3
_cod_original_cell_volume 3503(7)
_cod_original_sg_symbol_H-M 'P -1         '
_cod_database_code 4508668

loop_
_symmetry_equiv_pos_as_xyz
'x, y, z'
'-x, -y, -z'

loop_
_atom_site_label
_atom_site_type_symbol
_atom_site_fract_x
_atom_site_fract_y
_atom_site_fract_z
_atom_site_U_iso_or_equiv
_atom_site_adp_type
_atom_site_occupancy
_atom_site_symmetry_multiplicity
_atom_site_calc_flag
_atom_site_refinement_flags
Ag1 Ag 0.0000 0.0000 1.0000 0.0541(3) Uani 1 2 d S
Ag2 Ag 0.5000 0.5000 0.5000 0.0530(3) Uani 1 2 d S
O1 O -0.2348(3) 0.1877(2) 1.1743(2) 0.0403(11) Uani 1 1 d .
O2 O -0.0105(3) 0.7072(3) 0.8366(3) 0.0506(13) Uani 1 1 d .
O3 O -0.0501(3) 0.1802(3) 1.0756(2) 0.0537(13) Uani 1 1 d .
O4 O -0.4993(3) -0.0533(3) 1.1541(3) 0.0606(15) Uani 1 1 d .
O5 O 0.3424(4) 0.7137(3) 0.6465(3) 0.0656(15) Uani 1 1 d .
O6 O 0.1665(4) 0.6482(3) 0.7371(3) 0.0733(16) Uani 1 1 d .
O7 O 0.5225(4) 0.1885(3) 0.3071(3) 0.0784(19) Uani 1 1 d .
O8 O 0.6036(5) 0.0214(4) 0.2438(3) 0.098(2) Uani 1 1 d .
O9 O 0.3104(5) 0.2443(4) 0.7254(4) 0.103(2) Uani 1 1 d .
O10 O 0.2537(6) 0.1036(5) 0.8376(4) 0.162(4) Uani 1 1 d .
O31 O 0.0327(4) 0.4644(4) 0.6961(3) 0.086(2) Uani 1 1 d .
O32 O 0.1860(5) 0.4640(3) 0.7162(3) 0.0786(18) Uani 1 1 d .
O33 O 0.1526(5) 0.3491(4) 0.6675(3) 0.095(2) Uani 1 1 d .
O41 O 0.0921(6) 0.2882(5) 0.8315(4) 0.124(3) Uani 1 1 d .
O42 O 0.0107(6) 0.1729(4) 0.8981(3) 0.101(3) Uani 1 1 d .
O43 O 0.0161(4) 0.3040(4) 0.9419(4) 0.085(2) Uani 1 1 d .
O51 O 0.4553(4) 0.1945(4) 0.5911(4) 0.096(2) Uani 1 1 d .
O52 O 0.4955(4) 0.2995(4) 0.4922(4) 0.0838(18) Uani 1 1 d .
O53 O 0.4988(5) 0.3329(4) 0.6030(3) 0.0714(18) Uani 1 1 d .
O101 O -0.7791(3) 0.6840(2) 0.9996(2) 0.0261(10) Uani 1 1 d .
O102 O -0.7134(3) 0.2647(2) 1.1245(2) 0.0264(10) Uani 1 1 d .
O103 O -0.6871(3) 0.7558(2) 1.1348(2) 0.0249(9) Uani 1 1 d .
O104 O -0.6075(3) 0.3347(2) 1.2469(2) 0.0279(10) Uani 1 1 d .
O105 O -0.4465(3) 0.7736(2) 1.0699(2) 0.0263(10) Uani 1 1 d .
O106 O -0.3585(3) 0.3558(2) 1.1817(2) 0.0289(10) Uani 1 1 d .
O201 O 0.2059(3) 1.2312(2) 0.3652(2) 0.0273(10) Uani 1 1 d .
O202 O 0.2912(3) 0.8259(2) 0.5063(2) 0.0263(10) Uani 1 1 d .
O203 O 0.1010(3) 1.1467(2) 0.2511(2) 0.0302(10) Uani 1 1 d .
O204 O 0.1993(3) 0.7349(2) 0.3783(2) 0.0278(10) Uani 1 1 d .
O205 O -0.1596(3) 1.1242(2) 0.3076(2) 0.0305(10) Uani 1 1 d .
O206 O -0.0464(3) 0.7243(2) 0.4522(2) 0.0291(10) Uani 1 1 d .
N1 N -0.4062(3) 0.2386(2) 1.0171(2) 0.0209(11) Uani 1 1 d .
H1 H -0.3439 0.2620 1.0058 0.025 Uiso 1 1 calc R
H2 H -0.4263 0.2381 0.9735 0.025 Uiso 1 1 calc R
N2 N 0.0994(3) 0.7425(3) 0.5305(3) 0.0268(12) Uani 1 1 d .
H3 H 0.1633 0.7624 0.5163 0.032 Uiso 1 1 calc R
H4 H 0.0754 0.7422 0.4885 0.032 Uiso 1 1 calc R
N3 N 0.1205(6) 0.4261(4) 0.6949(4) 0.0634(18) Uani 1 1 d .
N4 N 0.0419(5) 0.2504(6) 0.8929(4) 0.064(2) Uani 1 1 d .
N5 N 0.4829(5) 0.2760(5) 0.5648(4) 0.069(2) Uani 1 1 d .
N11 N -0.1534(4) 0.0034(3) 0.9867(3) 0.0332(13) Uani 1 1 d .
N21 N 0.3412(4) 0.4980(3) 0.4988(3) 0.0401(15) Uani 1 1 d .
N101 N -0.8222(3) 0.5347(3) 0.9888(2) 0.0228(11) Uani 1 1 d .
N102 N -0.7798(3) 0.3688(3) 1.0364(2) 0.0228(11) Uani 1 1 d .
N103 N -0.8303(3) 0.5718(3) 1.1013(2) 0.0205(11) Uani 1 1 d .
N104 N -0.8085(3) 0.4047(3) 1.1522(2) 0.0203(11) Uani 1 1 d .
N105 N -0.7662(4) 0.6227(3) 1.1982(2) 0.0235(12) Uani 1 1 d .
N106 N -0.7364(4) 0.4527(3) 1.2470(2) 0.0231(12) Uani 1 1 d .
N107 N -0.6276(4) 0.6568(3) 1.2278(2) 0.0226(11) Uani 1 1 d .
N108 N -0.5938(4) 0.4868(3) 1.2712(2) 0.0234(12) Uani 1 1 d .
N109 N -0.4494(3) 0.6698(3) 1.1795(2) 0.0222(11) Uani 1 1 d .
N110 N -0.4147(4) 0.5022(3) 1.2228(3) 0.0248(12) Uani 1 1 d .
N111 N -0.3148(3) 0.6605(3) 1.0863(2) 0.0204(11) Uani 1 1 d .
N112 N -0.2767(4) 0.4942(3) 1.1333(2) 0.0226(11) Uani 1 1 d .
N201 N 0.2820(3) 1.1403(3) 0.4531(2) 0.0219(11) Uani 1 1 d .
N202 N 0.3296(4) 0.9795(3) 0.5084(2) 0.0251(12) Uani 1 1 d .
N203 N 0.3103(3) 1.0946(3) 0.3413(2) 0.0222(11) Uani 1 1 d .
N204 N 0.3357(3) 0.9320(3) 0.3996(2) 0.0214(11) Uani 1 1 d .
N205 N 0.2341(3) 1.0332(3) 0.2547(2) 0.0209(11) Uani 1 1 d .
N206 N 0.2715(4) 0.8680(3) 0.3083(2) 0.0232(12) Uani 1 1 d .
N207 N 0.0899(3) 0.9892(3) 0.2387(2) 0.0223(11) Uani 1 1 d .
N208 N 0.1345(4) 0.8222(3) 0.2828(2) 0.0240(11) Uani 1 1 d .
N209 N -0.0907(3) 0.9753(3) 0.2792(2) 0.0228(11) Uani 1 1 d .
N210 N -0.0433(3) 0.8190(3) 0.3385(3) 0.0234(11) Uani 1 1 d .
N211 N -0.2248(4) 0.9855(3) 0.3723(2) 0.0232(11) Uani 1 1 d .
N212 N -0.1830(4) 0.8242(3) 0.4272(2) 0.0223(11) Uani 1 1 d .
C1 C -0.4866(4) 0.4033(3) 1.0285(3) 0.0199(13) Uani 1 1 d .
C2 C -0.4443(6) 0.4360(4) 0.9584(3) 0.052(2) Uani 1 1 d .
H5 H -0.4046 0.3927 0.9273 0.063 Uiso 1 1 calc R
C3 C -0.4564(6) 0.5309(4) 0.9299(3) 0.057(2) Uani 1 1 d .
H6 H -0.4243 0.5507 0.8799 0.068 Uiso 1 1 calc R
C4 C 0.0174(4) 0.9079(3) 0.5360(3) 0.0237(14) Uani 1 1 d .
C5 C 0.0757(5) 0.9374(4) 0.4678(3) 0.0325(15) Uani 1 1 d .
H7 H 0.1278 0.8949 0.4445 0.039 Uiso 1 1 calc R
C6 C 0.0591(5) 1.0301(4) 0.4320(3) 0.0331(16) Uani 1 1 d .
H8 H 0.1011 1.0500 0.3854 0.040 Uiso 1 1 calc R
C10 C -0.4794(4) 0.3009(3) 1.0649(3) 0.0255(14) Uani 1 1 d .
H9 H -0.4588 0.2991 1.1125 0.031 Uiso 1 1 calc R
H10 H -0.5466 0.2760 1.0760 0.031 Uiso 1 1 calc R
C11 C -0.3999(4) 0.1383(3) 1.0572(3) 0.0301(15) Uani 1 1 d .
H11 H -0.3818 0.1401 1.1053 0.036 Uiso 1 1 calc R
H12 H -0.4667 0.1130 1.0677 0.036 Uiso 1 1 calc R
C12 C -0.2241(5) 0.0648(4) 1.0197(3) 0.0336(16) Uani 1 1 d .
H13 H -0.2052 0.1054 1.0493 0.040 Uiso 1 1 calc R
C13 C -0.3242(4) 0.0729(3) 1.0134(3) 0.0242(14) Uani 1 1 d .
C14 C -0.3496(5) 0.0128(4) 0.9690(3) 0.0303(15) Uani 1 1 d .
H14 H -0.4165 0.0163 0.9623 0.036 Uiso 1 1 calc R
C15 C -0.2770(5) -0.0521(4) 0.9347(3) 0.0328(16) Uani 1 1 d .
H15 H -0.2932 -0.0930 0.9042 0.039 Uiso 1 1 calc R
C16 C -0.1804(5) -0.0556(4) 0.9461(3) 0.0300(16) Uani 1 1 d .
H16 H -0.1312 -0.1016 0.9244 0.036 Uiso 1 1 calc R
C20 C 0.0328(5) 0.8098(3) 0.5787(3) 0.0297(15) Uani 1 1 d .
H17 H 0.0633 0.8157 0.6208 0.036 Uiso 1 1 calc R
H18 H -0.0333 0.7836 0.5993 0.036 Uiso 1 1 calc R
C21 C 0.1024(5) 0.6423(3) 0.5723(3) 0.0376(17) Uani 1 1 d .
H19 H 0.1221 0.6441 0.6198 0.045 Uiso 1 1 calc R
H20 H 0.0344 0.6193 0.5839 0.045 Uiso 1 1 calc R
C22 C 0.2733(5) 0.5612(4) 0.5345(4) 0.0391(17) Uani 1 1 d .
H21 H 0.2951 0.5981 0.5652 0.047 Uiso 1 1 calc R
C23 C 0.1743(5) 0.5751(4) 0.5289(3) 0.0314(16) Uani 1 1 d .
C24 C 0.1431(5) 0.5220(4) 0.4816(4) 0.0373(17) Uani 1 1 d .
H22 H 0.0762 0.5310 0.4744 0.045 Uiso 1 1 calc R
C25 C 0.2121(5) 0.4566(4) 0.4462(3) 0.0357(17) Uani 1 1 d .
H23 H 0.1924 0.4186 0.4151 0.043 Uiso 1 1 calc R
C26 C 0.3113(5) 0.4461(4) 0.4558(3) 0.0354(17) Uani 1 1 d .
H24 H 0.3582 0.4009 0.4309 0.042 Uiso 1 1 calc R
C101 C -0.8080(4) 0.6046(3) 1.0275(3) 0.0210(13) Uani 1 1 d .
C102 C -0.7617(4) 0.3383(3) 1.1060(3) 0.0206(13) Uani 1 1 d .
C103 C -0.8557(4) 0.4493(3) 1.0378(3) 0.0238(14) Uani 1 1 d .
H25 H -0.9201 0.4310 1.0295 0.029 Uiso 1 1 calc R
C104 C -0.8692(4) 0.4782(3) 1.1162(3) 0.0206(13) Uani 1 1 d .
H26 H -0.9414 0.4808 1.1432 0.025 Uiso 1 1 calc R
C105 C -0.8467(4) 0.6338(3) 1.1590(3) 0.0222(14) Uani 1 1 d .
H27 H -0.8540 0.7008 1.1362 0.027 Uiso 1 1 calc R
H28 H -0.9104 0.6201 1.1950 0.027 Uiso 1 1 calc R
C106 C -0.8084(4) 0.3965(3) 1.2303(3) 0.0231(14) Uani 1 1 d .
H29 H -0.7933 0.3288 1.2485 0.028 Uiso 1 1 calc R
H30 H -0.8766 0.4166 1.2577 0.028 Uiso 1 1 calc R
C107 C -0.6935(4) 0.6857(4) 1.1818(3) 0.0241(14) Uani 1 1 d .
C108 C -0.6426(4) 0.4160(4) 1.2545(3) 0.0218(13) Uani 1 1 d .
C109 C -0.7576(4) 0.5513(3) 1.2625(3) 0.0203(14) Uani 1 1 d .
H31 H -0.8168 0.5584 1.3048 0.024 Uiso 1 1 calc R
C110 C -0.6602(4) 0.5748(3) 1.2814(3) 0.0216(13) Uani 1 1 d .
H32 H -0.6726 0.5898 1.3335 0.026 Uiso 1 1 calc R
C111 C -0.5409(4) 0.7075(3) 1.2240(3) 0.0236(14) Uani 1 1 d .
H33 H -0.5546 0.7747 1.2037 0.028 Uiso 1 1 calc R
H34 H -0.5313 0.7069 1.2749 0.028 Uiso 1 1 calc R
C112 C -0.4930(4) 0.4710(4) 1.2846(3) 0.0232(13) Uani 1 1 d .
H35 H -0.4907 0.5043 1.3270 0.028 Uiso 1 1 calc R
H36 H -0.4788 0.4021 1.2993 0.028 Uiso 1 1 calc R
C113 C -0.4077(5) 0.7073(3) 1.1086(3) 0.0260(14) Uani 1 1 d .
C114 C -0.3496(4) 0.4427(4) 1.1800(3) 0.0234(14) Uani 1 1 d .
C115 C -0.3814(4) 0.5975(3) 1.2107(3) 0.0233(13) Uani 1 1 d .
H37 H -0.3656 0.6153 1.2563 0.028 Uiso 1 1 calc R
C116 C -0.2875(4) 0.5934(3) 1.1468(3) 0.0241(13) Uani 1 1 d .
H38 H -0.2268 0.6113 1.1611 0.029 Uiso 1 1 calc R
C117 C -0.2424(4) 0.6952(3) 1.0200(3) 0.0248(14) Uani 1 1 d .
H39 H -0.2693 0.7580 0.9987 0.030 Uiso 1 1 calc R
H40 H -0.1792 0.7045 1.0340 0.030 Uiso 1 1 calc R
C118 C -0.1849(4) 0.4511(3) 1.0911(3) 0.0236(13) Uani 1 1 d .
H41 H -0.1802 0.3819 1.1081 0.028 Uiso 1 1 calc R
H42 H -0.1269 0.4779 1.1015 0.028 Uiso 1 1 calc R
C201 C 0.2607(4) 1.1627(4) 0.3844(3) 0.0201(13) Uani 1 1 d .
C202 C 0.3166(4) 0.9047(4) 0.4748(3) 0.0252(14) Uani 1 1 d .
C203 C 0.3604(4) 1.0631(3) 0.4556(3) 0.0240(14) Uani 1 1 d .
H43 H 0.4240 1.0854 0.4620 0.029 Uiso 1 1 calc R
C204 C 0.3736(4) 1.0269(3) 0.3795(3) 0.0221(14) Uani 1 1 d .
H44 H 0.4454 1.0241 0.3518 0.026 Uiso 1 1 calc R
C205 C 0.3048(5) 1.0959(3) 0.2648(3) 0.0251(14) Uani 1 1 d .
H45 H 0.3725 1.0772 0.2357 0.030 Uiso 1 1 calc R
H46 H 0.2852 1.1617 0.2446 0.030 Uiso 1 1 calc R
C206 C 0.3522(4) 0.8645(3) 0.3462(3) 0.0225(14) Uani 1 1 d .
H47 H 0.4151 0.8771 0.3089 0.027 Uiso 1 1 calc R
H48 H 0.3614 0.7994 0.3722 0.027 Uiso 1 1 calc R
C207 C 0.1377(4) 1.0639(4) 0.2482(3) 0.0231(14) Uani 1 1 d .
C208 C 0.2010(4) 0.8023(4) 0.3289(3) 0.0237(14) Uani 1 1 d .
C209 C 0.2568(4) 0.9328(3) 0.2430(3) 0.0233(14) Uani 1 1 d .
H49 H 0.3146 0.9248 0.1999 0.028 Uiso 1 1 calc R
C210 C 0.1585(4) 0.9049(3) 0.2277(3) 0.0259(15) Uani 1 1 d .
H50 H 0.1688 0.8885 0.1761 0.031 Uiso 1 1 calc R
C211 C -0.0077(5) 1.0030(4) 0.2196(3) 0.0293(15) Uani 1 1 d .
H51 H -0.0205 1.0712 0.2015 0.035 Uiso 1 1 calc R
H52 H -0.0055 0.9663 0.1782 0.035 Uiso 1 1 calc R
C212 C 0.0449(4) 0.7712(3) 0.2957(3) 0.0276(14) Uani 1 1 d .
H53 H 0.0315 0.7630 0.2473 0.033 Uiso 1 1 calc R
H54 H 0.0575 0.7070 0.3221 0.033 Uiso 1 1 calc R
C213 C -0.1586(5) 1.0373(4) 0.3194(3) 0.0248(14) Uani 1 1 d .
C214 C -0.0860(4) 0.7832(3) 0.4106(3) 0.0233(14) Uani 1 1 d .
C215 C -0.1155(4) 0.8764(3) 0.3025(3) 0.0242(14) Uani 1 1 d .
H55 H -0.1275 0.8466 0.2604 0.029 Uiso 1 1 calc R
C216 C -0.2111(5) 0.8839(3) 0.3641(3) 0.0240(14) Uani 1 1 d .
H56 H -0.2702 0.8617 0.3506 0.029 Uiso 1 1 calc R
C217 C -0.3209(4) 1.0265(4) 0.4120(3) 0.0284(15) Uani 1 1 d .
H57 H -0.3302 1.0942 0.3914 0.034 Uiso 1 1 calc R
H58 H -0.3757 0.9933 0.4030 0.034 Uiso 1 1 calc R
C218 C -0.2559(4) 0.7915(3) 0.4927(3) 0.0251(14) Uani 1 1 d .
H59 H -0.2286 0.7305 0.5164 0.030 Uiso 1 1 calc R
H60 H -0.3177 0.7794 0.4780 0.030 Uiso 1 1 calc R

loop_
_atom_site_aniso_label
_atom_site_aniso_U_11
_atom_site_aniso_U_22
_atom_site_aniso_U_33
_atom_site_aniso_U_23
_atom_site_aniso_U_13
_atom_site_aniso_U_12
Ag1 0.0262(5) 0.0727(5) 0.0603(6) 0.0008(4) -0.0139(4) 0.0069(4)
Ag2 0.0325(5) 0.0660(5) 0.0587(6) -0.0013(4) -0.0152(5) 0.0056(4)
O1 0.039(3) 0.034(2) 0.044(3) -0.0077(18) -0.004(2) 0.0069(18)
O2 0.047(3) 0.036(2) 0.073(3) 0.013(2) -0.028(3) -0.015(2)
O3 0.047(3) 0.063(3) 0.054(3) -0.011(2) -0.023(3) 0.010(2)
O4 0.041(3) 0.033(2) 0.091(4) 0.001(2) 0.013(3) -0.002(2)
O5 0.099(4) 0.041(3) 0.061(3) -0.005(2) -0.037(3) 0.010(3)
O6 0.083(4) 0.074(3) 0.073(4) -0.011(3) -0.036(3) -0.008(3)
O7 0.064(4) 0.036(3) 0.142(5) 0.025(3) -0.055(4) -0.014(2)
O8 0.097(5) 0.130(5) 0.061(4) -0.002(3) -0.010(4) -0.013(4)
O9 0.088(5) 0.081(4) 0.164(7) -0.058(4) -0.045(5) -0.018(3)
O10 0.151(8) 0.180(7) 0.134(7) 0.038(6) -0.054(6) 0.052(6)
O31 0.051(4) 0.069(4) 0.118(5) 0.013(3) 0.001(4) 0.005(3)
O32 0.106(5) 0.059(3) 0.087(4) -0.003(3) -0.048(4) -0.027(3)
O33 0.134(6) 0.060(3) 0.103(5) -0.038(3) -0.029(4) -0.013(3)
O41 0.133(7) 0.160(6) 0.081(5) -0.018(4) 0.001(5) -0.075(5)
O42 0.144(7) 0.059(4) 0.089(5) 0.016(3) -0.005(5) -0.037(4)
O43 0.039(4) 0.140(5) 0.088(5) -0.063(4) -0.020(3) 0.021(3)
O51 0.054(4) 0.074(4) 0.164(7) 0.047(4) -0.062(4) -0.025(3)
O52 0.083(5) 0.083(4) 0.089(5) -0.017(3) -0.039(4) 0.024(3)
O53 0.103(5) 0.068(3) 0.060(4) -0.018(3) -0.050(4) 0.002(3)
O101 0.024(2) 0.023(2) 0.030(2) 0.0028(16) -0.0047(19) -0.0038(16)
O102 0.029(3) 0.0152(18) 0.031(2) -0.0009(16) -0.003(2) 0.0063(16)
O103 0.030(2) 0.0205(19) 0.021(2) 0.0014(16) -0.0024(19) 0.0015(16)
O104 0.028(3) 0.0177(19) 0.034(2) -0.0033(16) -0.005(2) 0.0098(16)
O105 0.030(2) 0.0158(18) 0.029(2) 0.0014(16) -0.0045(19) 0.0049(16)
O106 0.030(2) 0.0150(19) 0.039(2) -0.0005(16) -0.005(2) 0.0014(16)
O201 0.031(3) 0.0195(19) 0.028(2) 0.0013(16) -0.006(2) 0.0047(17)
O202 0.028(2) 0.022(2) 0.026(2) -0.0003(16) -0.0022(19) 0.0008(16)
O203 0.035(3) 0.022(2) 0.033(2) -0.0026(17) -0.010(2) 0.0041(17)
O204 0.028(2) 0.0226(19) 0.027(2) 0.0028(16) 0.0005(19) 0.0024(17)
O205 0.034(3) 0.022(2) 0.033(2) -0.0019(16) -0.007(2) 0.0040(17)
O206 0.027(2) 0.025(2) 0.035(2) 0.0010(17) -0.010(2) 0.0004(17)
N1 0.019(3) 0.017(2) 0.024(3) -0.0047(18) 0.000(2) -0.0027(18)
N2 0.022(3) 0.022(2) 0.036(3) -0.004(2) -0.006(2) 0.005(2)
N3 0.085(6) 0.046(4) 0.068(5) -0.009(3) -0.021(4) -0.027(4)
N4 0.034(4) 0.120(6) 0.034(4) 0.015(4) -0.009(3) -0.010(4)
N5 0.047(4) 0.086(5) 0.072(6) 0.006(4) -0.032(4) 0.017(4)
N11 0.026(3) 0.025(3) 0.045(3) -0.001(2) -0.005(3) 0.004(2)
N21 0.034(4) 0.031(3) 0.056(4) -0.002(3) -0.018(3) 0.006(2)
N101 0.024(3) 0.020(2) 0.023(3) 0.0003(19) -0.005(2) 0.000(2)
N102 0.025(3) 0.020(2) 0.021(3) -0.0023(19) -0.004(2) 0.007(2)
N103 0.027(3) 0.015(2) 0.016(3) 0.0004(18) -0.003(2) 0.002(2)
N104 0.022(3) 0.015(2) 0.023(3) 0.0007(19) -0.005(2) -0.0004(19)
N105 0.030(3) 0.016(2) 0.027(3) -0.0012(19) -0.013(3) 0.001(2)
N106 0.028(3) 0.016(2) 0.025(3) 0.0003(19) -0.010(2) 0.005(2)
N107 0.026(3) 0.021(2) 0.022(3) -0.0048(19) -0.008(2) 0.000(2)
N108 0.024(3) 0.019(2) 0.024(3) -0.0002(19) -0.005(2) 0.008(2)
N109 0.023(3) 0.022(2) 0.018(3) -0.0034(19) 0.001(2) 0.002(2)
N110 0.030(3) 0.021(2) 0.022(3) -0.0009(19) -0.004(2) -0.004(2)
N111 0.018(3) 0.019(2) 0.022(3) -0.0048(18) 0.001(2) -0.0040(19)
N112 0.027(3) 0.017(2) 0.024(3) -0.0045(19) -0.006(2) 0.004(2)
N201 0.024(3) 0.022(2) 0.020(3) -0.0051(19) -0.007(2) 0.003(2)
N202 0.036(3) 0.019(2) 0.016(3) 0.0004(19) -0.002(2) 0.002(2)
N203 0.029(3) 0.019(2) 0.019(3) -0.0045(19) -0.007(2) 0.002(2)
N204 0.023(3) 0.020(2) 0.019(3) -0.0019(19) -0.002(2) 0.001(2)
N205 0.021(3) 0.021(2) 0.019(3) -0.0025(19) -0.003(2) -0.001(2)
N206 0.026(3) 0.018(2) 0.024(3) 0.0014(19) -0.004(2) 0.000(2)
N207 0.020(3) 0.024(2) 0.022(3) 0.0009(19) -0.006(2) -0.0013(19)
N208 0.021(3) 0.026(2) 0.022(3) -0.0053(19) 0.004(2) -0.004(2)
N209 0.017(3) 0.025(2) 0.023(3) 0.0008(19) -0.003(2) 0.0022(19)
N210 0.021(3) 0.019(2) 0.030(3) -0.0015(19) -0.006(2) -0.0024(19)
N211 0.027(3) 0.021(2) 0.019(3) -0.0008(19) -0.002(2) 0.002(2)
N212 0.025(3) 0.017(2) 0.025(3) -0.0001(19) -0.008(2) 0.0024(19)
C1 0.019(3) 0.018(3) 0.026(3) -0.008(2) -0.011(3) 0.001(2)
C2 0.087(6) 0.018(3) 0.029(4) -0.004(3) 0.023(4) 0.016(3)
C3 0.105(7) 0.033(4) 0.014(4) -0.001(3) 0.019(4) 0.007(4)
C4 0.025(4) 0.022(3) 0.025(4) -0.001(2) -0.011(3) 0.002(2)
C5 0.028(4) 0.025(3) 0.041(4) -0.010(3) 0.001(3) 0.006(3)
C6 0.036(4) 0.028(3) 0.028(4) 0.002(3) 0.002(3) 0.004(3)
C10 0.025(3) 0.017(3) 0.030(3) -0.001(2) 0.001(3) 0.004(2)
C11 0.033(4) 0.015(3) 0.039(4) 0.004(2) -0.006(3) 0.000(2)
C12 0.033(4) 0.026(3) 0.046(4) -0.008(3) -0.017(3) -0.002(3)
C13 0.020(3) 0.017(3) 0.033(4) 0.001(2) -0.005(3) 0.000(2)
C14 0.024(4) 0.034(3) 0.032(4) -0.002(3) -0.005(3) -0.001(3)
C15 0.049(5) 0.023(3) 0.024(3) -0.002(2) -0.004(3) -0.001(3)
C16 0.037(4) 0.020(3) 0.026(4) -0.002(2) 0.004(3) 0.001(3)
C20 0.035(4) 0.024(3) 0.027(3) -0.005(2) -0.004(3) 0.007(3)
C21 0.046(4) 0.024(3) 0.033(4) 0.008(3) -0.001(3) 0.007(3)
C22 0.037(4) 0.030(3) 0.051(4) -0.007(3) -0.013(4) 0.002(3)
C23 0.034(4) 0.019(3) 0.036(4) 0.010(3) -0.007(3) -0.001(3)
C24 0.031(4) 0.030(3) 0.049(4) 0.004(3) -0.007(4) -0.007(3)
C25 0.054(5) 0.022(3) 0.032(4) 0.001(3) -0.007(4) -0.017(3)
C26 0.045(5) 0.022(3) 0.035(4) 0.000(3) -0.004(4) -0.001(3)
C101 0.017(3) 0.020(3) 0.027(3) -0.007(2) -0.005(3) 0.002(2)
C102 0.016(3) 0.019(3) 0.027(3) -0.005(2) -0.002(3) -0.006(2)
C103 0.025(4) 0.021(3) 0.027(3) -0.006(2) -0.007(3) 0.002(2)
C104 0.020(4) 0.019(3) 0.021(3) -0.001(2) -0.004(3) 0.001(2)
C105 0.020(4) 0.015(3) 0.028(3) -0.002(2) -0.001(3) 0.004(2)
C106 0.026(4) 0.015(3) 0.025(3) 0.002(2) -0.002(3) 0.001(2)
C107 0.028(4) 0.026(3) 0.018(3) -0.016(2) 0.002(3) 0.006(3)
C108 0.030(4) 0.022(3) 0.013(3) -0.002(2) -0.006(3) 0.000(3)
C109 0.030(4) 0.016(3) 0.013(3) 0.000(2) -0.004(3) 0.005(2)
C110 0.023(3) 0.021(3) 0.017(3) -0.003(2) 0.001(3) 0.002(2)
C111 0.032(4) 0.020(3) 0.020(3) -0.009(2) -0.006(3) 0.001(2)
C112 0.020(3) 0.025(3) 0.024(3) 0.001(2) -0.009(3) 0.004(2)
C113 0.028(4) 0.017(3) 0.037(4) -0.018(3) -0.009(3) 0.003(2)
C114 0.027(4) 0.029(3) 0.017(3) -0.007(2) -0.015(3) 0.008(3)
C115 0.025(3) 0.032(3) 0.015(3) -0.008(2) -0.007(3) -0.001(2)
C116 0.028(4) 0.024(3) 0.026(3) -0.007(2) -0.015(3) -0.002(2)
C117 0.024(4) 0.019(3) 0.033(4) -0.008(2) -0.009(3) 0.001(2)
C118 0.019(3) 0.024(3) 0.028(3) -0.007(2) -0.006(3) 0.003(2)
C201 0.017(3) 0.025(3) 0.017(3) 0.006(2) -0.004(3) -0.004(2)
C202 0.019(4) 0.023(3) 0.031(4) 0.000(3) -0.006(3) 0.006(2)
C203 0.018(4) 0.021(3) 0.029(4) 0.001(2) -0.004(3) 0.005(2)
C204 0.019(4) 0.018(3) 0.026(3) 0.006(2) -0.005(3) 0.001(2)
C205 0.031(4) 0.023(3) 0.018(3) 0.003(2) -0.003(3) 0.001(3)
C206 0.020(4) 0.021(3) 0.023(3) -0.002(2) -0.001(3) 0.005(2)
C207 0.024(4) 0.026(3) 0.015(3) 0.003(2) -0.001(3) -0.001(3)
C208 0.022(4) 0.024(3) 0.025(3) -0.012(3) -0.004(3) 0.005(3)
C209 0.027(4) 0.022(3) 0.020(3) -0.007(2) -0.005(3) 0.005(2)
C210 0.036(4) 0.019(3) 0.018(3) -0.003(2) 0.002(3) 0.003(2)
C211 0.038(4) 0.027(3) 0.021(3) 0.005(2) -0.006(3) -0.005(3)
C212 0.026(3) 0.020(3) 0.035(4) -0.016(2) 0.001(3) 0.006(2)
C213 0.026(4) 0.026(3) 0.021(3) 0.001(2) -0.009(3) 0.006(3)
C214 0.022(3) 0.018(3) 0.033(4) -0.010(2) -0.005(3) -0.009(2)
C215 0.029(4) 0.024(3) 0.023(3) -0.005(2) -0.010(3) -0.006(2)
C216 0.034(4) 0.023(3) 0.019(3) -0.007(2) -0.010(3) -0.003(2)
C217 0.027(4) 0.028(3) 0.028(4) 0.001(2) -0.009(3) 0.011(2)
C218 0.028(4) 0.018(3) 0.033(4) -0.002(2) -0.012(3) -0.008(2)

loop_
_atom_type_symbol
_atom_type_description
_atom_type_scat_dispersion_real
_atom_type_scat_dispersion_imag
_atom_type_scat_source
Ag Ag -0.8971 1.1015 'International Tables Vol C Tables 4.2.6.8 and 6.1.1.4'
O O 0.0106 0.0060 'International Tables Vol C Tables 4.2.6.8 and 6.1.1.4'
N N 0.0061 0.0033 'International Tables Vol C Tables 4.2.6.8 and 6.1.1.4'
C C 0.0033 0.0016 'International Tables Vol C Tables 4.2.6.8 and 6.1.1.4'
H H 0.0000 0.0000 'International Tables Vol C Tables 4.2.6.8 and 6.1.1.4'

loop_
_geom_angle_atom_site_label_1
_geom_angle_atom_site_label_2
_geom_angle_atom_site_label_3
_geom_angle
_geom_angle_site_symmetry_1
_geom_angle_site_symmetry_3
N11 Ag1 N11 180.0 . 2_557
N21 Ag2 N21 180.0 . 2_666
C10 N1 C11 109.9(4) . .
C10 N1 H1 109.7 . .
C11 N1 H1 109.7 . .
C10 N1 H2 109.7 . .
C11 N1 H2 109.7 . .
H1 N1 H2 108.2 . .
C20 N2 C21 110.3(4) . .
C20 N2 H3 109.6 . .
C21 N2 H3 109.6 . .
C20 N2 H4 109.6 . .
C21 N2 H4 109.6 . .
H3 N2 H4 108.1 . .
O31 N3 O32 123.0(6) . .
O31 N3 O33 122.7(7) . .
O32 N3 O33 114.2(7) . .
O42 N4 O43 123.6(7) . .
O42 N4 O41 120.8(8) . .
O43 N4 O41 114.7(8) . .
O53 N5 O51 123.0(8) . .
O53 N5 O52 119.7(7) . .
O51 N5 O52 117.3(8) . .
C12 N11 C16 118.2(6) . .
C12 N11 Ag1 119.9(4) . .
C16 N11 Ag1 121.9(4) . .
C26 N21 C22 118.5(6) . .
C26 N21 Ag2 121.9(5) . .
C22 N21 Ag2 119.0(5) . .
C101 N101 C118 123.2(4) . 2_467
C101 N101 C103 112.0(5) . .
C118 N101 C103 124.5(5) 2_467 .
C102 N102 C117 120.4(4) . 2_467
C102 N102 C103 111.3(4) . .
C117 N102 C103 123.6(5) 2_467 .
C101 N103 C105 122.9(4) . .
C101 N103 C104 112.6(4) . .
C105 N103 C104 121.4(4) . .
C102 N104 C104 112.2(5) . .
C102 N104 C106 124.4(4) . .
C104 N104 C106 122.9(4) . .
C107 N105 C105 121.3(5) . .
C107 N105 C109 113.0(5) . .
C105 N105 C109 125.4(5) . .
C108 N106 C106 122.7(4) . .
C108 N106 C109 112.6(5) . .
C106 N106 C109 124.6(4) . .
C107 N107 C111 122.0(5) . .
C107 N107 C110 111.9(5) . .
C111 N107 C110 126.0(5) . .
C108 N108 C112 122.7(4) . .
C108 N108 C110 111.8(5) . .
C112 N108 C110 125.1(5) . .
C113 N109 C111 124.6(5) . .
C113 N109 C115 112.5(5) . .
C111 N109 C115 122.1(4) . .
C114 N110 C112 124.3(4) . .
C114 N110 C115 111.9(5) . .
C112 N110 C115 122.3(4) . .
C113 N111 C117 122.5(5) . .
C113 N111 C116 111.2(5) . .
C117 N111 C116 123.6(5) . .
C114 N112 C118 123.3(4) . .
C114 N112 C116 112.1(4) . .
C118 N112 C116 122.4(5) . .
C201 N201 C203 112.7(5) . .
C201 N201 C218 120.9(4) . 2_576
C203 N201 C218 122.9(5) . 2_576
C202 N202 C217 123.0(5) . 2_576
C202 N202 C203 112.8(5) . .
C217 N202 C203 124.0(5) 2_576 .
C201 N203 C204 112.1(4) . .
C201 N203 C205 123.1(4) . .
C204 N203 C205 124.6(4) . .
C202 N204 C206 122.8(4) . .
C202 N204 C204 112.1(5) . .
C206 N204 C204 121.7(4) . .
C207 N205 C205 123.2(4) . .
C207 N205 C209 110.7(5) . .
C205 N205 C209 125.9(5) . .
C208 N206 C206 121.3(5) . .
C208 N206 C209 111.8(5) . .
C206 N206 C209 126.8(5) . .
C207 N207 C210 111.7(5) . .
C207 N207 C211 121.6(5) . .
C210 N207 C211 124.1(5) . .
C208 N208 C212 121.5(5) . .
C208 N208 C210 112.6(5) . .
C212 N208 C210 125.6(5) . .
C213 N209 C211 125.0(5) . .
C213 N209 C215 111.5(5) . .
C211 N209 C215 123.4(4) . .
C214 N210 C215 111.9(5) . .
C214 N210 C212 121.7(4) . .
C215 N210 C212 120.8(5) . .
C213 N211 C217 123.3(4) . .
C213 N211 C216 112.3(4) . .
C217 N211 C216 120.2(5) . .
C214 N212 C218 122.8(4) . .
C214 N212 C216 112.5(5) . .
C218 N212 C216 122.7(5) . .
C2 C1 C3 115.9(5) . 2_467
C2 C1 C10 126.6(5) . .
C3 C1 C10 117.5(5) 2_467 .
C1 C2 C3 122.4(5) . .
C1 C2 H5 118.8 . .
C3 C2 H5 118.8 . .
C1 C3 C2 121.7(6) 2_467 .
C1 C3 H6 119.1 2_467 .
C2 C3 H6 119.1 . .
C5 C4 C6 118.7(5) . 2_576
C5 C4 C20 123.5(5) . .
C6 C4 C20 117.9(5) 2_576 .
C4 C5 C6 120.6(5) . .
C4 C5 H7 119.7 . .
C6 C5 H7 119.7 . .
C4 C6 C5 120.7(5) 2_576 .
C4 C6 H8 119.7 2_576 .
C5 C6 H8 119.7 . .
N1 C10 C1 112.2(4) . .
N1 C10 H9 109.2 . .
C1 C10 H9 109.2 . .
N1 C10 H10 109.2 . .
C1 C10 H10 109.2 . .
H9 C10 H10 107.9 . .
C13 C11 N1 112.6(5) . .
C13 C11 H11 109.1 . .
N1 C11 H11 109.1 . .
C13 C11 H12 109.1 . .
N1 C11 H12 109.1 . .
H11 C11 H12 107.8 . .
N11 C12 C13 123.8(6) . .
N11 C12 H13 118.1 . .
C13 C12 H13 118.1 . .
C12 C13 C14 116.8(5) . .
C12 C13 C11 120.0(6) . .
C14 C13 C11 123.1(6) . .
C15 C14 C13 120.1(6) . .
C15 C14 H14 120.0 . .
C13 C14 H14 120.0 . .
C16 C15 C14 118.4(6) . .
C16 C15 H15 120.8 . .
C14 C15 H15 120.8 . .
N11 C16 C15 122.7(6) . .
N11 C16 H16 118.7 . .
C15 C16 H16 118.7 . .
N2 C20 C4 111.8(5) . .
N2 C20 H17 109.3 . .
C4 C20 H17 109.3 . .
N2 C20 H18 109.3 . .
C4 C20 H18 109.3 . .
H17 C20 H18 107.9 . .
C23 C21 N2 112.0(5) . .
C23 C21 H19 109.2 . .
N2 C21 H19 109.2 . .
C23 C21 H20 109.2 . .
N2 C21 H20 109.2 . .
H19 C21 H20 107.9 . .
N21 C22 C23 123.7(6) . .
N21 C22 H21 118.1 . .
C23 C22 H21 118.1 . .
C22 C23 C24 117.8(6) . .
C22 C23 C21 121.0(6) . .
C24 C23 C21 121.1(6) . .
C25 C24 C23 118.2(6) . .
C25 C24 H22 120.9 . .
C23 C24 H22 120.9 . .
C24 C25 C26 120.1(6) . .
C24 C25 H23 119.9 . .
C26 C25 H23 119.9 . .
N21 C26 C25 121.5(6) . .
N21 C26 H24 119.2 . .
C25 C26 H24 119.2 . .
O101 C101 N103 126.2(5) . .
O101 C101 N101 125.4(5) . .
N103 C101 N101 108.4(4) . .
O102 C102 N102 126.4(5) . .
O102 C102 N104 125.4(5) . .
N102 C102 N104 108.1(5) . .
N102 C103 N101 114.5(5) . .
N102 C103 C104 103.6(4) . .
N101 C103 C104 103.5(4) . .
N102 C103 H25 111.6 . .
N101 C103 H25 111.6 . .
C104 C103 H25 111.6 . .
N104 C104 N103 114.4(5) . .
N104 C104 C103 103.6(4) . .
N103 C104 C103 103.0(4) . .
N104 C104 H26 111.7 . .
N103 C104 H26 111.7 . .
C103 C104 H26 111.7 . .
N105 C105 N103 113.1(4) . .
N105 C105 H27 109.0 . .
N103 C105 H27 109.0 . .
N105 C105 H28 109.0 . .
N103 C105 H28 109.0 . .
H27 C105 H28 107.8 . .
N104 C106 N106 114.0(4) . .
N104 C106 H29 108.8 . .
N106 C106 H29 108.8 . .
N104 C106 H30 108.8 . .
N106 C106 H30 108.8 . .
H29 C106 H30 107.7 . .
O103 C107 N105 126.7(6) . .
O103 C107 N107 125.3(6) . .
N105 C107 N107 108.0(5) . .
O104 C108 N106 125.7(5) . .
O104 C108 N108 125.9(5) . .
N106 C108 N108 108.4(4) . .
N106 C109 N105 115.6(4) . .
N106 C109 C110 103.8(4) . .
N105 C109 C110 102.3(4) . .
N106 C109 H31 111.5 . .
N105 C109 H31 111.5 . .
C110 C109 H31 111.5 . .
N107 C110 N108 114.4(4) . .
N107 C110 C109 104.5(4) . .
N108 C110 C109 103.2(4) . .
N107 C110 H32 111.4 . .
N108 C110 H32 111.4 . .
C109 C110 H32 111.4 . .
N109 C111 N107 114.6(4) . .
N109 C111 H33 108.6 . .
N107 C111 H33 108.6 . .
N109 C111 H34 108.6 . .
N107 C111 H34 108.6 . .
H33 C111 H34 107.6 . .
N110 C112 N108 115.1(4) . .
N110 C112 H35 108.5 . .
N108 C112 H35 108.5 . .
N110 C112 H36 108.5 . .
N108 C112 H36 108.5 . .
H35 C112 H36 107.5 . .
O105 C113 N109 126.3(5) . .
O105 C113 N111 124.9(6) . .
N109 C113 N111 108.8(5) . .
O106 C114 N110 124.9(6) . .
O106 C114 N112 126.2(5) . .
N110 C114 N112 108.9(5) . .
N110 C115 N109 113.6(5) . .
N110 C115 C116 103.9(4) . .
N109 C115 C116 102.9(4) . .
N110 C115 H37 111.9 . .
N109 C115 H37 111.9 . .
C116 C115 H37 111.9 . .
N111 C116 N112 113.9(4) . .
N111 C116 C115 104.4(4) . .
N112 C116 C115 103.0(4) . .
N111 C116 H38 111.7 . .
N112 C116 H38 111.7 . .
C115 C116 H38 111.7 . .
N102 C117 N111 113.1(4) 2_467 .
N102 C117 H39 109.0 2_467 .
N111 C117 H39 109.0 . .
N102 C117 H40 109.0 2_467 .
N111 C117 H40 109.0 . .
H39 C117 H40 107.8 . .
N112 C118 N101 114.0(5) . 2_467
N112 C118 H41 108.8 . .
N101 C118 H41 108.8 2_467 .
N112 C118 H42 108.8 . .
N101 C118 H42 108.8 2_467 .
H41 C118 H42 107.7 . .
O201 C201 N201 125.8(5) . .
O201 C201 N203 126.2(5) . .
N201 C201 N203 108.0(4) . .
O202 C202 N202 126.1(5) . .
O202 C202 N204 125.6(5) . .
N202 C202 N204 108.4(5) . .
N201 C203 N202 114.6(5) . .
N201 C203 C204 102.5(4) . .
N202 C203 C204 103.0(4) . .
N201 C203 H43 112.0 . .
N202 C203 H43 112.0 . .
C204 C203 H43 112.0 . .
N203 C204 N204 113.2(5) . .
N203 C204 C203 103.9(4) . .
N204 C204 C203 103.1(4) . .
N203 C204 H44 112.0 . .
N204 C204 H44 112.0 . .
C203 C204 H44 112.0 . .
N203 C205 N205 113.8(4) . .
N203 C205 H45 108.8 . .
N205 C205 H45 108.8 . .
N203 C205 H46 108.8 . .
N205 C205 H46 108.8 . .
H45 C205 H46 107.7 . .
N206 C206 N204 113.8(4) . .
N206 C206 H47 108.8 . .
N204 C206 H47 108.8 . .
N206 C206 H48 108.8 . .
N204 C206 H48 108.8 . .
H47 C206 H48 107.7 . .
O203 C207 N207 126.0(6) . .
O203 C207 N205 124.3(6) . .
N207 C207 N205 109.6(5) . .
O204 C208 N206 126.1(6) . .
O204 C208 N208 125.3(5) . .
N206 C208 N208 108.5(5) . .
N206 C209 N205 115.0(4) . .
N206 C209 C210 104.1(4) . .
N205 C209 C210 103.7(4) . .
N206 C209 H49 111.2 . .
N205 C209 H49 111.2 . .
C210 C209 H49 111.2 . .
N207 C210 N208 115.4(5) . .
N207 C210 C209 103.5(4) . .
N208 C210 C209 102.8(4) . .
N207 C210 H50 111.5 . .
N208 C210 H50 111.5 . .
C209 C210 H50 111.5 . .
N209 C211 N207 115.1(5) . .
N209 C211 H51 108.5 . .
N207 C211 H51 108.5 . .
N209 C211 H52 108.5 . .
N207 C211 H52 108.5 . .
H51 C211 H52 107.5 . .
N210 C212 N208 113.2(4) . .
N210 C212 H53 108.9 . .
N208 C212 H53 108.9 . .
N210 C212 H54 108.9 . .
N208 C212 H54 108.9 . .
H53 C212 H54 107.7 . .
O205 C213 N211 126.6(5) . .
O205 C213 N209 124.9(5) . .
N211 C213 N209 108.5(5) . .
O206 C214 N212 125.6(5) . .
O206 C214 N210 126.8(5) . .
N212 C214 N210 107.5(5) . .
N210 C215 N209 113.4(5) . .
N210 C215 C216 104.4(4) . .
N209 C215 C216 103.9(4) . .
N210 C215 H55 111.6 . .
N209 C215 H55 111.6 . .
C216 C215 H55 111.6 . .
N212 C216 N211 113.5(4) . .
N212 C216 C215 103.2(4) . .
N211 C216 C215 103.2(4) . .
N212 C216 H56 112.1 . .
N211 C216 H56 112.1 . .
C215 C216 H56 112.1 . .
N202 C217 N211 113.9(5) 2_576 .
N202 C217 H57 108.8 2_576 .
N211 C217 H57 108.8 . .
N202 C217 H58 108.8 2_576 .
N211 C217 H58 108.8 . .
H57 C217 H58 107.7 . .
N212 C218 N201 113.0(4) . 2_576
N212 C218 H59 109.0 . .
N201 C218 H59 109.0 2_576 .
N212 C218 H60 109.0 . .
N201 C218 H60 109.0 2_576 .
H59 C218 H60 107.8 . .

loop_
_geom_bond_atom_site_label_1
_geom_bond_atom_site_label_2
_geom_bond_distance
_geom_bond_site_symmetry_2
Ag1 N11 2.170(6) .
Ag1 N11 2.170(6) 2_557
Ag2 N21 2.187(6) .
Ag2 N21 2.187(6) 2_666
O31 N3 1.262(8) .
O32 N3 1.264(8) .
O33 N3 1.270(7) .
O41 N4 1.270(8) .
O42 N4 1.212(8) .
O43 N4 1.243(8) .
O51 N5 1.256(8) .
O52 N5 1.323(8) .
O53 N5 1.226(8) .
O101 C101 1.241(6) .
O102 C102 1.225(6) .
O103 C107 1.225(6) .
O104 C108 1.220(6) .
O105 C113 1.248(6) .
O106 C114 1.253(6) .
O201 C201 1.225(6) .
O202 C202 1.235(6) .
O203 C207 1.234(6) .
O204 C208 1.227(6) .
O205 C213 1.225(6) .
O206 C214 1.226(6) .
N1 C10 1.487(6) .
N1 C11 1.515(6) .
N1 H1 0.9200 .
N1 H2 0.9200 .
N2 C20 1.497(6) .
N2 C21 1.523(6) .
N2 H3 0.9200 .
N2 H4 0.9200 .
N11 C12 1.334(7) .
N11 C16 1.346(7) .
N21 C26 1.327(8) .
N21 C22 1.351(7) .
N101 C101 1.371(7) .
N101 C118 1.458(7) 2_467
N101 C103 1.460(6) .
N102 C102 1.378(7) .
N102 C117 1.453(7) 2_467
N102 C103 1.459(6) .
N103 C101 1.363(7) .
N103 C105 1.457(7) .
N103 C104 1.457(6) .
N104 C102 1.379(6) .
N104 C104 1.447(6) .
N104 C106 1.448(7) .
N105 C107 1.369(7) .
N105 C105 1.443(7) .
N105 C109 1.473(6) .
N106 C108 1.364(7) .
N106 C106 1.454(7) .
N106 C109 1.461(6) .
N107 C107 1.377(7) .
N107 C111 1.443(7) .
N107 C110 1.461(6) .
N108 C108 1.381(7) .
N108 C112 1.449(7) .
N108 C110 1.474(6) .
N109 C113 1.370(7) .
N109 C111 1.432(7) .
N109 C115 1.458(6) .
N110 C114 1.361(7) .
N110 C112 1.437(7) .
N110 C115 1.452(6) .
N111 C113 1.374(7) .
N111 C117 1.457(7) .
N111 C116 1.458(6) .
N112 C114 1.367(7) .
N112 C118 1.447(7) .
N112 C116 1.459(6) .
N201 C201 1.366(7) .
N201 C203 1.453(6) .
N201 C218 1.465(7) 2_576
N202 C202 1.364(7) .
N202 C217 1.455(7) 2_576
N202 C203 1.463(6) .
N203 C201 1.373(7) .
N203 C204 1.446(6) .
N203 C205 1.446(7) .
N204 C202 1.371(7) .
N204 C206 1.452(7) .
N204 C204 1.469(6) .
N205 C207 1.372(7) .
N205 C205 1.451(7) .
N205 C209 1.467(6) .
N206 C208 1.372(7) .
N206 C206 1.438(7) .
N206 C209 1.456(6) .
N207 C207 1.365(7) .
N207 C210 1.449(6) .
N207 C211 1.449(7) .
N208 C208 1.374(7) .
N208 C212 1.453(7) .
N208 C210 1.458(6) .
N209 C213 1.377(7) .
N209 C211 1.440(7) .
N209 C215 1.466(6) .
N210 C214 1.384(7) .
N210 C215 1.438(7) .
N210 C212 1.446(7) .
N211 C213 1.365(7) .
N211 C217 1.459(7) .
N211 C216 1.465(6) .
N212 C214 1.376(7) .
N212 C218 1.443(7) .
N212 C216 1.450(7) .
C1 C2 1.339(8) .
C1 C3 1.367(7) 2_467
C1 C10 1.519(7) .
C2 C3 1.384(7) .
C2 H5 0.9500 .
C3 C1 1.367(7) 2_467
C3 H6 0.9500 .
C4 C5 1.372(8) .
C4 C6 1.377(7) 2_576
C4 C20 1.522(7) .
C5 C6 1.409(7) .
C5 H7 0.9500 .
C6 C4 1.378(7) 2_576
C6 H8 0.9500 .
C10 H9 0.9900 .
C10 H10 0.9900 .
C11 C13 1.493(7) .
C11 H11 0.9900 .
C11 H12 0.9900 .
C12 C13 1.396(8) .
C12 H13 0.9500 .
C13 C14 1.399(8) .
C14 C15 1.389(8) .
C14 H14 0.9500 .
C15 C16 1.383(8) .
C15 H15 0.9500 .
C16 H16 0.9500 .
C20 H17 0.9900 .
C20 H18 0.9900 .
C21 C23 1.482(8) .
C21 H19 0.9900 .
C21 H20 0.9900 .
C22 C23 1.376(8) .
C22 H21 0.9500 .
C23 C24 1.409(8) .
C24 C25 1.378(8) .
C24 H22 0.9500 .
C25 C26 1.402(9) .
C25 H23 0.9500 .
C26 H24 0.9500 .
C103 C104 1.543(7) .
C103 H25 1.0000 .
C104 H26 1.0000 .
C105 H27 0.9900 .
C105 H28 0.9900 .
C106 H29 0.9900 .
C106 H30 0.9900 .
C109 C110 1.541(8) .
C109 H31 1.0000 .
C110 H32 1.0000 .
C111 H33 0.9900 .
C111 H34 0.9900 .
C112 H35 0.9900 .
C112 H36 0.9900 .
C115 C116 1.543(8) .
C115 H37 1.0000 .
C116 H38 1.0000 .
C117 N102 1.453(7) 2_467
C117 H39 0.9900 .
C117 H40 0.9900 .
C118 N101 1.458(7) 2_467
C118 H41 0.9900 .
C118 H42 0.9900 .
C203 C204 1.549(8) .
C203 H43 1.0000 .
C204 H44 1.0000 .
C205 H45 0.9900 .
C205 H46 0.9900 .
C206 H47 0.9900 .
C206 H48 0.9900 .
C209 C210 1.548(8) .
C209 H49 1.0000 .
C210 H50 1.0000 .
C211 H51 0.9900 .
C211 H52 0.9900 .
C212 H53 0.9900 .
C212 H54 0.9900 .
C215 C216 1.536(8) .
C215 H55 1.0000 .
C216 H56 1.0000 .
C217 N202 1.455(7) 2_576
C217 H57 0.9900 .
C217 H58 0.9900 .
C218 N201 1.465(7) 2_576
C218 H59 0.9900 .
C218 H60 0.9900 .

loop_
_geom_torsion_atom_site_label_1
_geom_torsion_atom_site_label_2
_geom_torsion_atom_site_label_3
_geom_torsion_atom_site_label_4
_geom_torsion
_geom_torsion_site_symmetry_1
_geom_torsion_site_symmetry_4
N11 Ag1 N11 C12 37(10) 2_557 .
N11 Ag1 N11 C16 -142(10) 2_557 .
N21 Ag2 N21 C26 -176(41) 2_666 .
N21 Ag2 N21 C22 13(46) 2_666 .
C3 C1 C2 C3 0.6(13) 2_467 .
C10 C1 C2 C3 179.0(7) . .
C1 C2 C3 C1 -0.7(13) . 2_467
C6 C4 C5 C6 1.5(10) 2_576 .
C20 C4 C5 C6 -178.3(6) . .
C4 C5 C6 C4 -1.5(10) . 2_576
C11 N1 C10 C1 178.2(5) . .
C2 C1 C10 N1 8.3(9) . .
C3 C1 C10 N1 -173.3(6) 2_467 .
C10 N1 C11 C13 -177.6(5) . .
C16 N11 C12 C13 -1.5(9) . .
Ag1 N11 C12 C13 179.1(4) . .
N11 C12 C13 C14 -0.5(9) . .
N11 C12 C13 C11 175.2(5) . .
N1 C11 C13 C12 88.2(7) . .
N1 C11 C13 C14 -96.3(6) . .
C12 C13 C14 C15 1.1(8) . .
C11 C13 C14 C15 -174.5(5) . .
C13 C14 C15 C16 0.4(8) . .
C12 N11 C16 C15 3.0(8) . .
Ag1 N11 C16 C15 -177.5(4) . .
C14 C15 C16 N11 -2.5(8) . .
C21 N2 C20 C4 -172.9(5) . .
C5 C4 C20 N2 -14.7(8) . .
C6 C4 C20 N2 165.5(5) 2_576 .
C20 N2 C21 C23 -175.1(5) . .
C26 N21 C22 C23 0.0(9) . .
Ag2 N21 C22 C23 170.7(5) . .
N21 C22 C23 C24 -1.7(9) . .
N21 C22 C23 C21 177.1(5) . .
N2 C21 C23 C22 90.0(7) . .
N2 C21 C23 C24 -91.2(7) . .
C22 C23 C24 C25 2.6(8) . .
C21 C23 C24 C25 -176.3(5) . .
C23 C24 C25 C26 -1.8(8) . .
C22 N21 C26 C25 0.8(9) . .
Ag2 N21 C26 C25 -169.6(4) . .
C24 C25 C26 N21 0.1(9) . .
C105 N103 C101 O101 15.4(9) . .
C104 N103 C101 O101 175.8(5) . .
C105 N103 C101 N101 -165.0(5) . .
C104 N103 C101 N101 -4.6(6) . .
C118 N101 C101 O101 -6.8(9) 2_467 .
C103 N101 C101 O101 179.5(5) . .
C118 N101 C101 N103 173.6(5) 2_467 .
C103 N101 C101 N103 -0.1(6) . .
C117 N102 C102 O102 11.9(9) 2_467 .
C103 N102 C102 O102 168.8(5) . .
C117 N102 C102 N104 -167.4(5) 2_467 .
C103 N102 C102 N104 -10.5(6) . .
C104 N104 C102 O102 -173.2(5) . .
C106 N104 C102 O102 -0.7(9) . .
C104 N104 C102 N102 6.1(6) . .
C106 N104 C102 N102 178.6(5) . .
C102 N102 C103 N101 122.3(5) . .
C117 N102 C103 N101 -81.7(7) 2_467 .
C102 N102 C103 C104 10.4(6) . .
C117 N102 C103 C104 166.3(5) 2_467 .
C101 N101 C103 N102 -107.7(5) . .
C118 N101 C103 N102 78.7(7) 2_467 .
C101 N101 C103 C104 4.3(6) . .
C118 N101 C103 C104 -169.3(5) 2_467 .
C102 N104 C104 N103 -111.0(5) . .
C106 N104 C104 N103 76.4(6) . .
C102 N104 C104 C103 0.4(6) . .
C106 N104 C104 C103 -172.2(5) . .
C101 N103 C104 N104 118.7(5) . .
C105 N103 C104 N104 -80.6(6) . .
C101 N103 C104 C103 7.0(6) . .
C105 N103 C104 C103 167.7(5) . .
N102 C103 C104 N104 -6.2(6) . .
N101 C103 C104 N104 -125.9(4) . .
N102 C103 C104 N103 113.3(4) . .
N101 C103 C104 N103 -6.4(5) . .
C107 N105 C105 N103 100.3(6) . .
C109 N105 C105 N103 -85.8(6) . .
C101 N103 C105 N105 -108.8(6) . .
C104 N103 C105 N105 92.5(6) . .
C102 N104 C106 N106 100.7(6) . .
C104 N104 C106 N106 -87.6(6) . .
C108 N106 C106 N104 -95.3(6) . .
C109 N106 C106 N104 89.1(6) . .
C105 N105 C107 O103 0.1(8) . .
C109 N105 C107 O103 -174.5(5) . .
C105 N105 C107 N107 -179.9(4) . .
C109 N105 C107 N107 5.4(6) . .
C111 N107 C107 O103 -1.0(8) . .
C110 N107 C107 O103 175.7(5) . .
C111 N107 C107 N105 179.1(4) . .
C110 N107 C107 N105 -4.2(6) . .
C106 N106 C108 O104 1.7(8) . .
C109 N106 C108 O104 177.8(5) . .
C106 N106 C108 N108 -179.2(4) . .
C109 N106 C108 N108 -3.1(6) . .
C112 N108 C108 O104 -2.4(8) . .
C110 N108 C108 O104 -176.2(5) . .
C112 N108 C108 N106 178.5(4) . .
C110 N108 C108 N106 4.7(6) . .
C108 N106 C109 N105 111.5(5) . .
C106 N106 C109 N105 -72.5(6) . .
C108 N106 C109 C110 0.4(5) . .
C106 N106 C109 C110 176.4(4) . .
C107 N105 C109 N106 -116.3(5) . .
C105 N105 C109 N106 69.3(7) . .
C107 N105 C109 C110 -4.3(5) . .
C105 N105 C109 C110 -178.7(4) . .
C107 N107 C110 N108 113.6(5) . .
C111 N107 C110 N108 -69.9(7) . .
C107 N107 C110 C109 1.5(5) . .
C111 N107 C110 C109 178.0(4) . .
C108 N108 C110 N107 -117.1(5) . .
C112 N108 C110 N107 69.2(7) . .
C108 N108 C110 C109 -4.2(5) . .
C112 N108 C110 C109 -177.9(4) . .
N106 C109 C110 N107 122.1(4) . .
N105 C109 C110 N107 1.6(5) . .
N106 C109 C110 N108 2.2(5) . .
N105 C109 C110 N108 -118.4(4) . .
C113 N109 C111 N107 101.2(6) . .
C115 N109 C111 N107 -90.5(6) . .
C107 N107 C111 N109 -95.7(6) . .
C110 N107 C111 N109 88.0(6) . .
C114 N110 C112 N108 -105.3(6) . .
C115 N110 C112 N108 90.1(6) . .
C108 N108 C112 N110 99.6(6) . .
C110 N108 C112 N110 -87.4(6) . .
C111 N109 C113 O105 -6.7(9) . .
C115 N109 C113 O105 -175.9(5) . .
C111 N109 C113 N111 172.8(5) . .
C115 N109 C113 N111 3.6(6) . .
C117 N111 C113 O105 12.2(8) . .
C116 N111 C113 O105 174.3(5) . .
C117 N111 C113 N109 -167.3(5) . .
C116 N111 C113 N109 -5.2(6) . .
C112 N110 C114 O106 11.1(9) . .
C115 N110 C114 O106 177.1(5) . .
C112 N110 C114 N112 -171.5(5) . .
C115 N110 C114 N112 -5.6(6) . .
C118 N112 C114 O106 -15.6(9) . .
C116 N112 C114 O106 -179.1(5) . .
C118 N112 C114 N110 167.1(5) . .
C116 N112 C114 N110 3.5(6) . .
C114 N110 C115 N109 116.2(5) . .
C112 N110 C115 N109 -77.5(6) . .
C114 N110 C115 C116 5.2(6) . .
C112 N110 C115 C116 171.5(5) . .
C113 N109 C115 N110 -112.3(5) . .
C111 N109 C115 N110 78.1(6) . .
C113 N109 C115 C116 -0.7(6) . .
C111 N109 C115 C116 -170.2(5) . .
C113 N111 C116 N112 116.1(5) . .
C117 N111 C116 N112 -81.9(6) . .
C113 N111 C116 C115 4.6(6) . .
C117 N111 C116 C115 166.5(4) . .
C114 N112 C116 N111 -112.7(5) . .
C118 N112 C116 N111 83.6(6) . .
C114 N112 C116 C115 -0.3(6) . .
C118 N112 C116 C115 -164.0(5) . .
N110 C115 C116 N111 116.5(4) . .
N109 C115 C116 N111 -2.3(5) . .
N110 C115 C116 N112 -2.8(5) . .
N109 C115 C116 N112 -121.5(4) . .
C113 N111 C117 N102 -116.1(5) . 2_467
C116 N111 C117 N102 84.0(6) . 2_467
C114 N112 C118 N101 112.4(6) . 2_467
C116 N112 C118 N101 -85.8(6) . 2_467
C203 N201 C201 O201 -171.7(5) . .
C218 N201 C201 O201 -12.4(9) 2_576 .
C203 N201 C201 N203 9.0(6) . .
C218 N201 C201 N203 168.4(5) 2_576 .
C204 N203 C201 O201 176.4(5) . .
C205 N203 C201 O201 0.8(9) . .
C204 N203 C201 N201 -4.3(6) . .
C205 N203 C201 N201 -179.9(5) . .
C217 N202 C202 O202 3.9(9) 2_576 .
C203 N202 C202 O202 179.8(5) . .
C217 N202 C202 N204 -176.5(5) 2_576 .
C203 N202 C202 N204 -0.6(7) . .
C206 N204 C202 O202 -15.4(9) . .
C204 N204 C202 O202 -174.5(5) . .
C206 N204 C202 N202 165.0(5) . .
C204 N204 C202 N202 5.9(6) . .
C201 N201 C203 N202 -120.3(5) . .
C218 N201 C203 N202 80.8(7) 2_576 .
C201 N201 C203 C204 -9.5(6) . .
C218 N201 C203 C204 -168.4(4) 2_576 .
C202 N202 C203 N201 106.1(6) . .
C217 N202 C203 N201 -78.1(7) 2_576 .
C202 N202 C203 C204 -4.4(6) . .
C217 N202 C203 C204 171.4(5) 2_576 .
C201 N203 C204 N204 109.6(5) . .
C205 N203 C204 N204 -74.9(7) . .
C201 N203 C204 C203 -1.5(6) . .
C205 N203 C204 C203 174.0(5) . .
C202 N204 C204 N203 -119.9(5) . .
C206 N204 C204 N203 80.7(6) . .
C202 N204 C204 C203 -8.3(6) . .
C206 N204 C204 C203 -167.7(4) . .
N201 C203 C204 N203 6.3(5) . .
N202 C203 C204 N203 125.6(4) . .
N201 C203 C204 N204 -112.1(4) . .
N202 C203 C204 N204 7.2(5) . .
C201 N203 C205 N205 -99.2(6) . .
C204 N203 C205 N205 85.8(7) . .
C207 N205 C205 N203 96.9(6) . .
C209 N205 C205 N203 -89.2(6) . .
C208 N206 C206 N204 -100.8(6) . .
C209 N206 C206 N204 84.0(6) . .
C202 N204 C206 N206 109.6(6) . .
C204 N204 C206 N206 -93.3(6) . .
C210 N207 C207 O203 172.1(5) . .
C211 N207 C207 O203 9.4(8) . .
C210 N207 C207 N205 -8.2(6) . .
C211 N207 C207 N205 -170.9(5) . .
C205 N205 C207 O203 -0.9(8) . .
C209 N205 C207 O203 -175.6(5) . .
C205 N205 C207 N207 179.4(4) . .
C209 N205 C207 N207 4.8(6) . .
C206 N206 C208 O204 -1.6(8) . .
C209 N206 C208 O204 174.3(5) . .
C206 N206 C208 N208 -179.2(4) . .
C209 N206 C208 N208 -3.2(6) . .
C212 N208 C208 O204 9.0(8) . .
C210 N208 C208 O204 -177.6(5) . .
C212 N208 C208 N206 -173.4(4) . .
C210 N208 C208 N206 -0.1(6) . .
C208 N206 C209 N205 117.7(5) . .
C206 N206 C209 N205 -66.7(7) . .
C208 N206 C209 C210 4.9(5) . .
C206 N206 C209 C210 -179.4(4) . .
C207 N205 C209 N206 -112.8(5) . .
C205 N205 C209 N206 72.7(7) . .
C207 N205 C209 C210 0.2(5) . .
C205 N205 C209 C210 -174.3(4) . .
C207 N207 C210 N208 119.5(5) . .
C211 N207 C210 N208 -78.3(7) . .
C207 N207 C210 C209 7.9(5) . .
C211 N207 C210 C209 170.1(4) . .
C208 N208 C210 N207 -109.0(6) . .
C212 N208 C210 N207 64.0(7) . .
C208 N208 C210 C209 3.0(5) . .
C212 N208 C210 C209 176.0(4) . .
N206 C209 C210 N207 116.0(4) . .
N205 C209 C210 N207 -4.7(5) . .
N206 C209 C210 N208 -4.6(5) . .
N205 C209 C210 N208 -125.2(4) . .
C213 N209 C211 N207 103.0(6) . .
C215 N209 C211 N207 -79.7(7) . .
C207 N207 C211 N209 -105.6(6) . .
C210 N207 C211 N209 93.9(6) . .
C214 N210 C212 N208 -109.9(6) . .
C215 N210 C212 N208 98.5(6) . .
C208 N208 C212 N210 94.0(6) . .
C210 N208 C212 N210 -78.4(7) . .
C217 N211 C213 O205 14.7(9) . .
C216 N211 C213 O205 171.5(5) . .
C217 N211 C213 N209 -163.7(5) . .
C216 N211 C213 N209 -6.9(7) . .
C211 N209 C213 O205 3.1(9) . .
C215 N209 C213 O205 -174.5(5) . .
C211 N209 C213 N211 -178.4(5) . .
C215 N209 C213 N211 4.0(6) . .
C218 N212 C214 O206 -9.9(8) . .
C216 N212 C214 O206 -174.3(5) . .
C218 N212 C214 N210 168.8(4) . .
C216 N212 C214 N210 4.4(6) . .
C215 N210 C214 O206 171.7(5) . .
C212 N210 C214 O206 17.9(8) . .
C215 N210 C214 N212 -6.9(6) . .
C212 N210 C214 N212 -160.7(5) . .
C214 N210 C215 N209 118.9(5) . .
C212 N210 C215 N209 -87.0(6) . .
C214 N210 C215 C216 6.5(5) . .
C212 N210 C215 C216 160.6(4) . .
C213 N209 C215 N210 -112.4(5) . .
C211 N209 C215 N210 69.9(7) . .
C213 N209 C215 C216 0.3(6) . .
C211 N209 C215 C216 -177.3(5) . .
C214 N212 C216 N211 -111.5(5) . .
C218 N212 C216 N211 84.1(6) . .
C214 N212 C216 C215 -0.5(6) . .
C218 N212 C216 C215 -164.9(4) . .
C213 N211 C216 N212 117.9(5) . .
C217 N211 C216 N212 -84.6(6) . .
C213 N211 C216 C215 6.8(6) . .
C217 N211 C216 C215 164.4(5) . .
N210 C215 C216 N212 -3.5(5) . .
N209 C215 C216 N212 -122.5(4) . .
N210 C215 C216 N211 115.0(4) . .
N209 C215 C216 N211 -4.1(5) . .
C213 N211 C217 N202 -117.5(6) . 2_576
C216 N211 C217 N202 87.4(6) . 2_576
C214 N212 C218 N201 111.0(5) . 2_576
C216 N212 C218 N201 -86.2(6) . 2_576
